data_1549411
loop_
_publ_author_name
'Carestia, Anthony M.'
'Ravelli, Davide'
'Alexanian, Erik J.'

_publ_section_title
;
 Reagent-dictated site selectivity in intermolecular aliphatic C-H
 functionalizations using nitrogen-centered radicals.
;
_journal_issue 24
_journal_name_full 'Chemical science'
_journal_page_first 5360
_journal_page_last 5365
_journal_paper_doi 10.1039/c8sc01756e
_journal_volume 9
_journal_year 2018
_chemical_formula_moiety 'C13 H12 Cl F6 N O'
_chemical_formula_sum 'C13 H12 Cl F6 N O'
_chemical_formula_weight 347.69
_chemical_name_common C
_space_group_crystal_system monoclinic
_space_group_IT_number 14
_space_group_name_Hall '-P 2ybc'
_space_group_name_H-M_alt 'P 1 21/c 1'
_symmetry_space_group_name_Hall '-P 2ybc'
_symmetry_space_group_name_H-M 'P 1 21/c 1'
_atom_sites_solution_hydrogens geom
_audit_update_record
;
2017-06-01 deposited with the CCDC.
2018-05-14 downloaded from the CCDC.
;
_cell_angle_alpha 90
_cell_angle_beta 92.648(4)
_cell_angle_gamma 90
_cell_formula_units_Z 4
_cell_length_a 7.6263(6)
_cell_length_b 16.9562(13)
_cell_length_c 10.8430(9)
_cell_measurement_reflns_used 328
_cell_measurement_temperature 100.(2)
_cell_measurement_theta_max 33.6018
_cell_measurement_theta_min 3.9492
_cell_volume 1400.64(19)
_computing_cell_refinement 'APEX3 v2016.5-0 (Bruker AXS)'
_computing_data_collection 'Bruker Instrument Service v2013.12.0.0'
_computing_data_reduction 'SAINT V8.37A (Bruker AXS Inc., 2015)'
_computing_molecular_graphics 'shelXle (C.B. Huebschle, rev 786)'
_computing_structure_refinement 'SHELXL-2014/7 (Sheldrick, 2014)'
_diffrn_ambient_temperature 100.(2)
_diffrn_detector_area_resol_mean 8.3333
_diffrn_measured_fraction_theta_full 0.998
_diffrn_measured_fraction_theta_max 0.998
_diffrn_measurement_device_type 'Bruker-Nonius X8 Kappa APEX II'
_diffrn_measurement_method 'phi and omega scans'
_diffrn_radiation_monochromator graphite
_diffrn_radiation_type MoK\a
_diffrn_radiation_wavelength 0.71073
_diffrn_reflns_av_R_equivalents 0.0244
_diffrn_reflns_av_unetI/netI 0.0156
_diffrn_reflns_limit_h_max 12
_diffrn_reflns_limit_h_min -12
_diffrn_reflns_limit_k_max 28
_diffrn_reflns_limit_k_min -28
_diffrn_reflns_limit_l_max 18
_diffrn_reflns_limit_l_min -13
_diffrn_reflns_number 54325
_diffrn_reflns_theta_full 36.45
_diffrn_reflns_theta_max 36.45
_diffrn_reflns_theta_min 2.23
_diffrn_source 'fine-focus sealed tube'
_exptl_absorpt_coefficient_mu 0.342
_exptl_absorpt_correction_T_max 0.90
_exptl_absorpt_correction_T_min 0.85
_exptl_absorpt_correction_type multi-scan
_exptl_absorpt_process_details
;
SADABS-2016/2 - Bruker AXS area detector scaling and absorption correction
;
_exptl_crystal_colour colourless
_exptl_crystal_density_diffrn 1.649
_exptl_crystal_density_method 'not measured'
_exptl_crystal_description block
_exptl_crystal_F_000 704
_exptl_crystal_size_max 0.497
_exptl_crystal_size_mid 0.397
_exptl_crystal_size_min 0.332
_refine_diff_density_max 0.661
_refine_diff_density_min -0.371
_refine_ls_extinction_method none
_refine_ls_goodness_of_fit_ref 1.028
_refine_ls_hydrogen_treatment constr
_refine_ls_matrix_type full
_refine_ls_number_parameters 202
_refine_ls_number_reflns 6844
_refine_ls_number_restraints 0
_refine_ls_restrained_S_all 1.028
_refine_ls_R_factor_all 0.0385
_refine_ls_R_factor_gt 0.0312
_refine_ls_shift/su_max 0.001
_refine_ls_shift/su_mean 0.000
_refine_ls_structure_factor_coef Fsqd
_refine_ls_weighting_details 'w=1/[\s^2^(Fo^2^)+(0.0456P)^2^+0.3763P] where P=(Fo^2^+2Fc^2^)/3'
_refine_ls_weighting_scheme calc
_refine_ls_wR_factor_gt 0.0840
_refine_ls_wR_factor_ref 0.0887
_reflns_number_gt 5844
_reflns_number_total 6844
_reflns_threshold_expression 'I > 2\s(I)'
_cod_data_source_file c8sc01756e2.cif
_cod_data_source_block rds582
_cod_depositor_comments
;
The following automatic conversions were performed:

'_exptl_absorpt_correction_type' value 'Multi-Scan' changed to
'multi-scan' according to
/home/data/users/saulius/crontab/automatic-downloads/rss-feeds/RSC/lib/dictionaries/cif_core.dic
dictionary named 'cif_core.dic' version 2.4.2 from 2011-04-26.

Automatic conversion script
Id: cif_fix_values 4973 2017-02-22 13:04:09Z antanas 

 Adding full bibliography for 1549411.cif.
;
_cod_database_code 1549411

loop_
_space_group_symop_operation_xyz
'x, y, z'
'-x, y+1/2, -z+1/2'
'-x, -y, -z'
'x, -y-1/2, z-1/2'

loop_
_atom_site_type_symbol
_atom_site_label
_atom_site_fract_x
_atom_site_fract_y
_atom_site_fract_z
_atom_site_U_iso_or_equiv
_atom_site_adp_type
_atom_site_calc_flag
_atom_site_refinement_flags_adp
_atom_site_refinement_flags_posn
_atom_site_occupancy
Cl Cl1 0.06334(2) 0.59161(2) 0.95250(2) 0.01827(5) Uani d . . 1
F F1 -0.02829(9) 0.72173(3) 0.54611(6) 0.03143(13) Uani d . . 1
F F2 -0.02588(8) 0.72702(3) 0.74377(6) 0.03009(14) Uani d . . 1
F F3 -0.27084(7) 0.72001(3) 0.63829(7) 0.02915(13) Uani d . . 1
F F4 0.21895(8) 0.36524(3) 0.68055(6) 0.02891(13) Uani d . . 1
F F5 0.21523(8) 0.42495(4) 0.85526(6) 0.03280(14) Uani d . . 1
F F6 0.36569(6) 0.47131(3) 0.70980(6) 0.02299(11) Uani d . . 1
O O1 0.31277(7) 0.63976(3) 0.66938(5) 0.01546(10) Uani d . . 1
N N1 0.23834(7) 0.61603(4) 0.86725(5) 0.01186(9) Uani d . . 1
C C1 0.05252(8) 0.56541(4) 0.69423(6) 0.01134(10) Uani d . . 1
C C2 -0.09881(9) 0.60461(4) 0.64902(6) 0.01304(11) Uani d . . 1
C C3 -0.24451(9) 0.56257(5) 0.60255(7) 0.01657(12) Uani d . . 1
H H3 -0.3471 0.59 0.5738 0.02 Uiso calc U R 1
C C4 -0.24004(10) 0.48099(5) 0.59826(8) 0.01837(13) Uani d . . 1
H H4 -0.3396 0.4523 0.5671 0.022 Uiso calc U R 1
C C5 -0.08937(10) 0.44129(4) 0.63964(7) 0.01688(12) Uani d . . 1
H H5 -0.0853 0.3854 0.6355 0.02 Uiso calc U R 1
C C6 0.05571(9) 0.48298(4) 0.68721(6) 0.01276(11) Uani d . . 1
C C7 0.21230(8) 0.61148(4) 0.74185(6) 0.01134(10) Uani d . . 1
C C8 -0.10581(10) 0.69327(4) 0.64503(8) 0.01766(13) Uani d . . 1
C C9 0.21378(10) 0.43636(4) 0.73311(7) 0.01593(12) Uani d . . 1
C C10 0.38949(8) 0.66004(4) 0.93100(6) 0.01218(10) Uani d . . 1
C C11 0.55951(10) 0.62246(6) 0.88981(8) 0.02160(15) Uani d . . 1
H H11A 0.5638 0.5671 0.9156 0.032 Uiso calc U R 1
H H11B 0.6604 0.6507 0.9278 0.032 Uiso calc U R 1
H H11C 0.5633 0.6256 0.7997 0.032 Uiso calc U R 1
C C12 0.38191(10) 0.65082(5) 1.07056(7) 0.01736(12) Uani d . . 1
H H12A 0.2768 0.6772 1.0989 0.026 Uiso calc U R 1
H H12B 0.4866 0.6747 1.1109 0.026 Uiso calc U R 1
H H12C 0.3775 0.5947 1.0916 0.026 Uiso calc U R 1
C C13 0.37696(12) 0.74717(5) 0.89683(8) 0.02183(15) Uani d . . 1
H H13A 0.3851 0.7531 0.8074 0.033 Uiso calc U R 1
H H13B 0.4732 0.7761 0.9393 0.033 Uiso calc U R 1
H H13C 0.2644 0.7683 0.9219 0.033 Uiso calc U R 1

loop_
_atom_site_aniso_label
_atom_site_aniso_U_11
_atom_site_aniso_U_22
_atom_site_aniso_U_33
_atom_site_aniso_U_12
_atom_site_aniso_U_13
_atom_site_aniso_U_23
Cl1 0.01438(7) 0.02799(9) 0.01277(7) -0.00741(6) 0.00409(5) -0.00244(6)
F1 0.0404(3) 0.0202(2) 0.0343(3) -0.0040(2) 0.0092(3) 0.0060(2)
F2 0.0355(3) 0.0187(2) 0.0343(3) 0.0090(2) -0.0166(2) -0.0115(2)
F3 0.0180(2) 0.0226(2) 0.0462(4) 0.00855(19) -0.0056(2) 0.0018(2)
F4 0.0297(3) 0.0124(2) 0.0441(4) 0.00419(19) -0.0035(2) -0.0029(2)
F5 0.0289(3) 0.0510(4) 0.0187(2) 0.0169(3) 0.0036(2) 0.0131(2)
F6 0.01256(19) 0.0192(2) 0.0374(3) 0.00164(16) 0.00307(19) 0.00244(19)
O1 0.0149(2) 0.0193(2) 0.0123(2) -0.00409(17) 0.00170(17) 0.00171(17)
N1 0.0098(2) 0.0158(2) 0.0100(2) -0.00287(17) 0.00111(17) -0.00017(18)
C1 0.0103(2) 0.0130(2) 0.0108(2) -0.00098(19) -0.00009(19) -0.00089(19)
C2 0.0113(2) 0.0152(3) 0.0125(3) 0.0009(2) -0.00074(19) -0.0016(2)
C3 0.0116(3) 0.0229(3) 0.0150(3) -0.0003(2) -0.0014(2) -0.0035(2)
C4 0.0137(3) 0.0226(3) 0.0187(3) -0.0047(2) -0.0007(2) -0.0057(2)
C5 0.0163(3) 0.0159(3) 0.0185(3) -0.0046(2) 0.0019(2) -0.0036(2)
C6 0.0120(2) 0.0131(2) 0.0132(3) -0.00087(19) 0.0014(2) -0.0004(2)
C7 0.0107(2) 0.0123(2) 0.0109(2) -0.00033(19) -0.00061(18) -0.00007(19)
C8 0.0151(3) 0.0168(3) 0.0207(3) 0.0029(2) -0.0033(2) -0.0013(2)
C9 0.0158(3) 0.0151(3) 0.0171(3) 0.0012(2) 0.0019(2) 0.0016(2)
C10 0.0105(2) 0.0142(2) 0.0117(2) -0.00145(19) -0.00099(19) -0.0008(2)
C11 0.0111(3) 0.0341(4) 0.0194(3) 0.0024(3) -0.0006(2) -0.0063(3)
C12 0.0171(3) 0.0234(3) 0.0113(3) -0.0021(2) -0.0017(2) -0.0010(2)
C13 0.0275(4) 0.0147(3) 0.0226(4) -0.0054(3) -0.0063(3) 0.0022(3)

loop_
_atom_type_symbol
_atom_type_description
_atom_type_scat_dispersion_real
_atom_type_scat_dispersion_imag
_atom_type_scat_source
C C 0.0033 0.0016 'International Tables Vol C Tables 4.2.6.8 and 6.1.1.4'
H H 0.0000 0.0000 'International Tables Vol C Tables 4.2.6.8 and 6.1.1.4'
Cl Cl 0.1484 0.1585 'International Tables Vol C Tables 4.2.6.8 and 6.1.1.4'
F F 0.0171 0.0103 'International Tables Vol C Tables 4.2.6.8 and 6.1.1.4'
N N 0.0061 0.0033 'International Tables Vol C Tables 4.2.6.8 and 6.1.1.4'
O O 0.0106 0.0060 'International Tables Vol C Tables 4.2.6.8 and 6.1.1.4'

loop_
_geom_angle_atom_site_label_1
_geom_angle_atom_site_label_2
_geom_angle_atom_site_label_3
_geom_angle
C7 N1 C10 123.69(5)
C7 N1 Cl1 116.30(5)
C10 N1 Cl1 118.03(4)
C6 C1 C2 118.09(6)
C6 C1 C7 121.11(6)
C2 C1 C7 120.69(6)
C3 C2 C1 120.91(7)
C3 C2 C8 118.27(6)
C1 C2 C8 120.78(6)
C4 C3 C2 120.16(7)
C4 C3 H3 119.9
C2 C3 H3 119.9
C3 C4 C5 119.66(7)
C3 C4 H4 120.2
C5 C4 H4 120.2
C4 C5 C6 120.36(7)
C4 C5 H5 119.8
C6 C5 H5 119.8
C5 C6 C1 120.78(6)
C5 C6 C9 117.78(6)
C1 C6 C9 121.43(6)
O1 C7 N1 123.46(6)
O1 C7 C1 120.08(6)
N1 C7 C1 116.41(6)
F2 C8 F3 106.99(7)
F2 C8 F1 106.60(7)
F3 C8 F1 106.47(7)
F2 C8 C2 113.00(6)
F3 C8 C2 111.87(6)
F1 C8 C2 111.52(6)
F4 C9 F6 106.08(6)
F4 C9 F5 107.03(7)
F6 C9 F5 106.49(7)
F4 C9 C6 111.83(6)
F6 C9 C6 113.10(6)
F5 C9 C6 111.88(6)
N1 C10 C13 109.20(6)
N1 C10 C12 109.86(5)
C13 C10 C12 109.60(6)
N1 C10 C11 107.42(6)
C13 C10 C11 112.15(7)
C12 C10 C11 108.57(6)
C10 C11 H11A 109.5
C10 C11 H11B 109.5
H11A C11 H11B 109.5
C10 C11 H11C 109.5
H11A C11 H11C 109.5
H11B C11 H11C 109.5
C10 C12 H12A 109.5
C10 C12 H12B 109.5
H12A C12 H12B 109.5
C10 C12 H12C 109.5
H12A C12 H12C 109.5
H12B C12 H12C 109.5
C10 C13 H13A 109.5
C10 C13 H13B 109.5
H13A C13 H13B 109.5
C10 C13 H13C 109.5
H13A C13 H13C 109.5
H13B C13 H13C 109.5

loop_
_geom_bond_atom_site_label_1
_geom_bond_atom_site_label_2
_geom_bond_distance
Cl1 N1 1.7091(6)
F1 C8 1.3384(10)
F2 C8 1.3361(10)
F3 C8 1.3366(9)
F4 C9 1.3351(9)
F5 C9 1.3381(10)
F6 C9 1.3358(9)
O1 C7 1.2207(8)
N1 C7 1.3673(9)
N1 C10 1.5132(9)
C1 C6 1.4001(10)
C1 C2 1.4006(9)
C1 C7 1.5177(9)
C2 C3 1.3946(10)
C2 C8 1.5048(11)
C3 C4 1.3847(12)
C3 H3 0.95
C4 C5 1.3882(11)
C4 H4 0.95
C5 C6 1.3918(10)
C5 H5 0.95
C6 C9 1.5068(10)
C10 C13 1.5250(11)
C10 C12 1.5251(10)
C10 C11 1.5298(10)
C11 H11A 0.98
C11 H11B 0.98
C11 H11C 0.98
C12 H12A 0.98
C12 H12B 0.98
C12 H12C 0.98
C13 H13A 0.98
C13 H13B 0.98
C13 H13C 0.98

loop_
_geom_torsion_atom_site_label_1
_geom_torsion_atom_site_label_2
_geom_torsion_atom_site_label_3
_geom_torsion_atom_site_label_4
_geom_torsion
C6 C1 C2 C3 2.32(10)
C7 C1 C2 C3 178.52(6)
C6 C1 C2 C8 -175.39(6)
C7 C1 C2 C8 0.80(10)
C1 C2 C3 C4 -1.29(11)
C8 C2 C3 C4 176.49(7)
C2 C3 C4 C5 -0.45(12)
C3 C4 C5 C6 1.08(12)
C4 C5 C6 C1 0.01(11)
C4 C5 C6 C9 178.71(7)
C2 C1 C6 C5 -1.68(10)
C7 C1 C6 C5 -177.86(6)
C2 C1 C6 C9 179.66(6)
C7 C1 C6 C9 3.48(10)
C10 N1 C7 O1 3.17(11)
Cl1 N1 C7 O1 166.78(6)
C10 N1 C7 C1 -179.43(6)
Cl1 N1 C7 C1 -15.82(8)
C6 C1 C7 O1 96.61(8)
C2 C1 C7 O1 -79.47(9)
C6 C1 C7 N1 -80.89(8)
C2 C1 C7 N1 103.03(8)
C3 C2 C8 F2 143.28(7)
C1 C2 C8 F2 -38.94(10)
C3 C2 C8 F3 22.46(10)
C1 C2 C8 F3 -159.76(7)
C3 C2 C8 F1 -96.66(8)
C1 C2 C8 F1 81.11(9)
C5 C6 C9 F4 23.78(9)
C1 C6 C9 F4 -157.53(7)
C5 C6 C9 F6 143.47(7)
C1 C6 C9 F6 -37.83(9)
C5 C6 C9 F5 -96.28(8)
C1 C6 C9 F5 82.42(9)
C7 N1 C10 C13 61.59(8)
Cl1 N1 C10 C13 -101.76(6)
C7 N1 C10 C12 -178.18(6)
Cl1 N1 C10 C12 18.47(7)
C7 N1 C10 C11 -60.26(9)
Cl1 N1 C10 C11 136.40(6)
